data_1513815
loop_
_publ_author_name
'Cui, Jian'
'Jia, Qun'
'Feng, Ruo-Zhu'
'Liu, Shan-Shan'
'He, Tian'
'Zhang, Chi'

_publ_section_title
;
 Boron trifluoride etherate functioning as a fluorine source in an
 iodosobenzene-mediated intramolecular aminofluorination of homoallylic
 amines.
;
_journal_issue 5
_journal_name_full 'Organic letters'
_journal_page_first 1442
_journal_page_last 1445
_journal_paper_doi 10.1021/ol500238k
_journal_volume 16
_journal_year 2014
_chemical_formula_moiety 'C15 H22 F N O2 S'
_chemical_formula_sum 'C15 H22 F N O2 S'
_chemical_formula_weight 299.39
_chemical_name_systematic
; 
 ? 
;
_space_group_crystal_system monoclinic
_space_group_IT_number 14
_space_group_name_Hall '-P 2yn'
_space_group_name_H-M_alt 'P 1 21/n 1'
_symmetry_space_group_name_Hall '-P 2yn'
_symmetry_space_group_name_H-M 'P 1 21/n 1'
_atom_sites_solution_hydrogens mixed
_atom_sites_solution_primary direct
_atom_sites_solution_secondary difmap
_audit_creation_method SHELXL-2013
_cell_angle_alpha 90
_cell_angle_beta 96.840(5)
_cell_angle_gamma 90
_cell_formula_units_Z 4
_cell_length_a 6.2800(8)
_cell_length_b 19.188(2)
_cell_length_c 12.9030(15)
_cell_measurement_reflns_used 5950
_cell_measurement_temperature 113(2)
_cell_measurement_theta_max 30.00
_cell_measurement_theta_min 1.10
_cell_volume 1543.8(3)
_computing_cell_refinement 'CrystalClear-SM Expert 2.0 r4'
_computing_data_collection 'CrystalClear-SM Expert 2.0 r4 (Rigaku, 2009)'
_computing_data_reduction 'CrystalClear-SM Expert 2.0 r4'
_computing_molecular_graphics 'CrystalStructure 4.0'
_computing_publication_material 'CrystalStructure 4.0 (Rigaku, 2009)'
_computing_structure_refinement 'SHELXL-2013 (Sheldrick, 2013)'
_computing_structure_solution 'SHELXS97 (Sheldrick, 1997)'
_diffrn_ambient_temperature 113(2)
_diffrn_detector_area_resol_mean 14.222
_diffrn_measured_fraction_theta_full 0.999
_diffrn_measured_fraction_theta_max 0.977
_diffrn_measurement_device_type 'Rigaku Saturn724 CCD'
_diffrn_measurement_method \w
_diffrn_radiation_type MoK\a
_diffrn_radiation_wavelength 0.71075
_diffrn_reflns_av_R_equivalents 0.0381
_diffrn_reflns_av_unetI/netI 0.0476
_diffrn_reflns_Laue_measured_fraction_full 0.999
_diffrn_reflns_Laue_measured_fraction_max 0.977
_diffrn_reflns_limit_h_max 8
_diffrn_reflns_limit_h_min -8
_diffrn_reflns_limit_k_max 26
_diffrn_reflns_limit_k_min -27
_diffrn_reflns_limit_l_max 18
_diffrn_reflns_limit_l_min -14
_diffrn_reflns_number 15988
_diffrn_reflns_point_group_measured_fraction_full 0.999
_diffrn_reflns_point_group_measured_fraction_max 0.977
_diffrn_reflns_theta_full 25.242
_diffrn_reflns_theta_max 30.031
_diffrn_reflns_theta_min 1.911
_exptl_absorpt_coefficient_mu 0.221
_exptl_absorpt_correction_T_max 0.978
_exptl_absorpt_correction_T_min 0.838
_exptl_absorpt_correction_type multi-scan
_exptl_absorpt_process_details 'Jacobson, R. (1998) Private communication'
_exptl_crystal_colour colorless
_exptl_crystal_density_diffrn 1.288
_exptl_crystal_density_method 'not measured'
_exptl_crystal_description prism
_exptl_crystal_F_000 640
_exptl_crystal_size_max 0.200
_exptl_crystal_size_mid 0.200
_exptl_crystal_size_min 0.200
_refine_diff_density_max 0.338
_refine_diff_density_min -0.380
_refine_diff_density_rms 0.056
_refine_ls_extinction_method none
_refine_ls_goodness_of_fit_ref 1.068
_refine_ls_hydrogen_treatment constr
_refine_ls_matrix_type full
_refine_ls_number_parameters 201
_refine_ls_number_reflns 4406
_refine_ls_number_restraints 13
_refine_ls_restrained_S_all 1.069
_refine_ls_R_factor_all 0.0638
_refine_ls_R_factor_gt 0.0421
_refine_ls_shift/su_max 0.001
_refine_ls_shift/su_mean 0.000
_refine_ls_structure_factor_coef Fsqd
_refine_ls_weighting_details
; 
 w=1/[\s^2^(Fo^2^)+(0.0547P)^2^+0.0351P] 
 where P=(Fo^2^+2Fc^2^)/3 
;
_refine_ls_weighting_scheme calc
_refine_ls_wR_factor_gt 0.1027
_refine_ls_wR_factor_ref 0.1136
_reflns_Friedel_coverage 0.000
_reflns_number_gt 3132
_reflns_number_total 4406
_reflns_threshold_expression 'I > 2\s(I)'
_cod_data_source_file ol500238k_si_003.cif
_cod_data_source_block shelxl
_cod_database_code 1513815
_shelx_space_group_comment
; 
The symmetry employed for this shelxl refinement is uniquely defined 
by the following loop, which should always be used as a source of 
symmetry information in preference to the above space-group names. 
They are only intended as comments. 
;
_shelx_estimated_absorpt_t_min 0.957
_shelx_estimated_absorpt_t_max 0.957
_shelxl_version_number 2013-2

loop_
_space_group_symop_operation_xyz
'x, y, z'
'-x+1/2, y+1/2, -z+1/2'
'-x, -y, -z'
'x-1/2, -y-1/2, z-1/2'

loop_
_atom_site_label
_atom_site_type_symbol
_atom_site_fract_x
_atom_site_fract_y
_atom_site_fract_z
_atom_site_U_iso_or_equiv
_atom_site_adp_type
_atom_site_occupancy
_atom_site_site_symmetry_order
_atom_site_calc_flag
_atom_site_refinement_flags_posn
_atom_site_refinement_flags_adp
_atom_site_refinement_flags_occupancy
_atom_site_disorder_assembly
_atom_site_disorder_group
S1 S 0.41115(6) 0.76354(2) 0.33723(3) 0.02004(11) Uani 1 1 d . . . . .
F1 F 0.30269(17) 0.86196(6) 0.57822(10) 0.0398(4) Uani 0.880(3) 1 d D . P A 1
C2 C 0.0991(5) 0.75761(13) 0.55837(19) 0.0279(4) Uani 0.880(3) 1 d D . P A 1
H2A H -0.0078 0.7941 0.5358 0.033 Uiso 0.880(3) 1 calc R U P A 1
H2B H 0.0428 0.7291 0.6129 0.033 Uiso 0.880(3) 1 calc R U P A 1
C3 C 0.3091(4) 0.79094(11) 0.60170(18) 0.0230(5) Uani 0.880(3) 1 d D . P A 1
H3 H 0.3391 0.7832 0.6787 0.028 Uiso 0.880(3) 1 calc R U P A 1
O1 O 0.63983(16) 0.76147(6) 0.33645(8) 0.0266(3) Uani 1 1 d . . . . .
O2 O 0.27360(17) 0.72977(5) 0.25594(8) 0.0248(2) Uani 1 1 d . . . . .
N1 N 0.36325(18) 0.72835(6) 0.44708(9) 0.0188(3) Uani 1 1 d . . . . .
C1 C 0.1373(2) 0.71132(7) 0.46482(11) 0.0191(3) Uani 1 1 d D . . . .
H1A H 0.0427 0.7263 0.4050 0.023 Uiso 0.880(3) 1 d R U P A 1
H1B H 0.0459 0.7248 0.4031 0.023 Uiso 0.120(3) 1 d R U P A 2
C4 C 0.4784(2) 0.75662(8) 0.54480(11) 0.0234(3) Uani 1 1 d D . . . .
H4A H 0.5479 0.7198 0.5864 0.028 Uiso 0.880(3) 1 d R U P A 1
H4B H 0.5847 0.7899 0.5297 0.028 Uiso 0.880(3) 1 d R U P A 1
C5 C 0.1047(2) 0.63220(8) 0.48075(12) 0.0233(3) Uani 1 1 d . . . . .
C6 C 0.1476(3) 0.59333(9) 0.38168(14) 0.0379(4) Uani 1 1 d . . . . .
H6A H 0.0488 0.6101 0.3224 0.045 Uiso 1 1 calc R U . . .
H6B H 0.1257 0.5433 0.3910 0.045 Uiso 1 1 calc R U . . .
H6C H 0.2957 0.6017 0.3682 0.045 Uiso 1 1 calc R U . . .
C7 C -0.1292(2) 0.61990(9) 0.49890(14) 0.0320(4) Uani 1 1 d . . . . .
H7A H -0.1581 0.5697 0.4992 0.038 Uiso 1 1 calc R U . . .
H7B H -0.2246 0.6421 0.4429 0.038 Uiso 1 1 calc R U . . .
H7C H -0.1543 0.6400 0.5662 0.038 Uiso 1 1 calc R U . . .
C8 C 0.2536(3) 0.60352(9) 0.57353(14) 0.0355(4) Uani 1 1 d . . . . .
H8A H 0.2183 0.5546 0.5848 0.043 Uiso 1 1 calc R U . . .
H8B H 0.2349 0.6306 0.6362 0.043 Uiso 1 1 calc R U . . .
H8C H 0.4028 0.6071 0.5589 0.043 Uiso 1 1 calc R U . . .
C9 C 0.3375(2) 0.85227(8) 0.33790(11) 0.0212(3) Uani 1 1 d . . . . .
C10 C 0.1228(2) 0.87110(8) 0.31558(12) 0.0250(3) Uani 1 1 d . . . . .
H10 H 0.0166 0.8368 0.2959 0.030 Uiso 1 1 calc R U . . .
C11 C 0.0663(2) 0.94046(8) 0.32249(13) 0.0275(4) Uani 1 1 d . . . . .
H11 H -0.0799 0.9535 0.3067 0.033 Uiso 1 1 calc R U . . .
C12 C 0.2193(3) 0.99192(8) 0.35214(13) 0.0281(4) Uani 1 1 d . . . . .
C13 C 0.4336(3) 0.97188(9) 0.37150(13) 0.0306(4) Uani 1 1 d . . . . .
H13 H 0.5407 1.0062 0.3894 0.037 Uiso 1 1 calc R U . . .
C14 C 0.4927(2) 0.90266(8) 0.36499(12) 0.0263(3) Uani 1 1 d . . . . .
H14 H 0.6392 0.8897 0.3791 0.032 Uiso 1 1 calc R U . . .
C15 C 0.1518(3) 1.06610(9) 0.36549(15) 0.0390(4) Uani 1 1 d . . . . .
H15A H 0.2732 1.0972 0.3587 0.047 Uiso 1 1 calc R U . . .
H15B H 0.1048 1.0720 0.4347 0.047 Uiso 1 1 calc R U . . .
H15C H 0.0333 1.0776 0.3117 0.047 Uiso 1 1 calc R U . . .

loop_
_atom_site_aniso_label
_atom_site_aniso_U_11
_atom_site_aniso_U_22
_atom_site_aniso_U_33
_atom_site_aniso_U_23
_atom_site_aniso_U_13
_atom_site_aniso_U_12
S1 0.0187(2) 0.02601(19) 0.01592(18) -0.00002(14) 0.00424(14) 0.00059(14)
F1 0.0373(7) 0.0256(6) 0.0594(9) -0.0038(5) 0.0178(6) -0.0026(5)
C2 0.0221(10) 0.0325(8) 0.0309(9) -0.0075(7) 0.0106(7) -0.0029(7)
C3 0.0262(8) 0.0235(14) 0.0198(9) -0.0013(7) 0.0047(7) -0.0004(8)
O1 0.0194(5) 0.0370(6) 0.0245(6) 0.0029(5) 0.0070(4) 0.0029(5)
O2 0.0283(6) 0.0299(6) 0.0155(5) -0.0030(4) 0.0004(4) -0.0007(5)
N1 0.0153(6) 0.0266(6) 0.0144(6) -0.0004(5) 0.0013(5) -0.0005(5)
C1 0.0159(7) 0.0230(7) 0.0182(7) -0.0002(6) 0.0017(5) 0.0007(6)
C4 0.0186(7) 0.0345(8) 0.0164(7) -0.0022(6) -0.0005(6) -0.0018(6)
C5 0.0236(8) 0.0225(7) 0.0240(8) 0.0031(6) 0.0037(6) -0.0004(6)
C6 0.0521(11) 0.0250(8) 0.0376(10) -0.0048(8) 0.0099(9) -0.0037(8)
C7 0.0281(9) 0.0276(8) 0.0402(10) 0.0046(8) 0.0037(7) -0.0050(7)
C8 0.0311(9) 0.0349(9) 0.0396(10) 0.0153(8) 0.0001(8) -0.0004(7)
C9 0.0211(7) 0.0257(7) 0.0171(7) 0.0020(6) 0.0039(6) -0.0010(6)
C10 0.0218(8) 0.0262(8) 0.0270(8) 0.0010(7) 0.0026(6) -0.0028(6)
C11 0.0225(8) 0.0289(8) 0.0318(9) 0.0036(7) 0.0062(7) 0.0020(6)
C12 0.0344(9) 0.0248(8) 0.0267(8) 0.0034(7) 0.0108(7) -0.0017(7)
C13 0.0295(9) 0.0294(8) 0.0338(9) -0.0003(7) 0.0071(7) -0.0102(7)
C14 0.0208(8) 0.0305(8) 0.0281(8) 0.0026(7) 0.0054(6) -0.0047(6)
C15 0.0470(11) 0.0286(9) 0.0436(11) -0.0005(8) 0.0147(9) -0.0011(8)

loop_
_atom_type_symbol
_atom_type_description
_atom_type_scat_dispersion_real
_atom_type_scat_dispersion_imag
_atom_type_scat_source
C C 0.0033 0.0016 'International Tables Vol C Tables 4.2.6.8 and 6.1.1.4'
H H 0.0000 0.0000 'International Tables Vol C Tables 4.2.6.8 and 6.1.1.4'
N N 0.0061 0.0033 'International Tables Vol C Tables 4.2.6.8 and 6.1.1.4'
O O 0.0106 0.0060 'International Tables Vol C Tables 4.2.6.8 and 6.1.1.4'
F F 0.0171 0.0103 'International Tables Vol C Tables 4.2.6.8 and 6.1.1.4'
S S 0.1246 0.1234 'International Tables Vol C Tables 4.2.6.8 and 6.1.1.4'

loop_
_geom_angle_atom_site_label_1
_geom_angle_atom_site_label_2
_geom_angle_atom_site_label_3
_geom_angle
O2 S1 O1 119.88(7)
O2 S1 N1 106.96(6)
O1 S1 N1 106.41(6)
O2 S1 C9 107.73(7)
O1 S1 C9 106.82(7)
N1 S1 C9 108.65(7)
C3 C2 C1 108.9(2)
C3 C2 H2A 109.9
C1 C2 H2A 109.9
C3 C2 H2B 109.9
C1 C2 H2B 109.9
H2A C2 H2B 108.3
F1 C3 C2 109.36(18)
F1 C3 C4 108.87(15)
C2 C3 C4 105.6(2)
F1 C3 H3 110.9
C2 C3 H3 110.9
C4 C3 H3 110.9
C4 N1 C1 108.97(11)
C4 N1 S1 117.83(10)
C1 N1 S1 119.92(9)
N1 C1 C2 103.44(15)
N1 C1 C5 112.08(11)
C2 C1 C5 115.21(16)
C2' C1 C5 114.9(7)
N1 C1 H1A 108.6
C2 C1 H1A 108.6
C5 C1 H1A 108.7
N1 C1 H1B 107.3
C2' C1 H1B 107.8
C5 C1 H1B 107.4
N1 C4 C3 105.81(14)
N1 C4 H4A 110.5
C3 C4 H4A 110.3
N1 C4 H4B 110.6
C3 C4 H4B 110.8
H4A C4 H4B 108.8
C8 C5 C6 109.04(14)
C8 C5 C7 109.40(13)
C6 C5 C7 108.62(13)
C8 C5 C1 112.23(12)
C6 C5 C1 109.12(12)
C7 C5 C1 108.37(12)
C5 C6 H6A 109.5
C5 C6 H6B 109.5
H6A C6 H6B 109.5
C5 C6 H6C 109.5
H6A C6 H6C 109.5
H6B C6 H6C 109.5
C5 C7 H7A 109.5
C5 C7 H7B 109.5
H7A C7 H7B 109.5
C5 C7 H7C 109.5
H7A C7 H7C 109.5
H7B C7 H7C 109.5
C5 C8 H8A 109.5
C5 C8 H8B 109.5
H8A C8 H8B 109.5
C5 C8 H8C 109.5
H8A C8 H8C 109.5
H8B C8 H8C 109.5
C14 C9 C10 120.34(14)
C14 C9 S1 119.78(12)
C10 C9 S1 119.82(11)
C11 C10 C9 119.06(14)
C11 C10 H10 120.5
C9 C10 H10 120.5
C10 C11 C12 121.59(15)
C10 C11 H11 119.2
C12 C11 H11 119.2
C13 C12 C11 118.12(15)
C13 C12 C15 121.41(15)
C11 C12 C15 120.44(15)
C14 C13 C12 120.94(15)
C14 C13 H13 119.5
C12 C13 H13 119.5
C13 C14 C9 119.90(15)
C13 C14 H14 120.1
C9 C14 H14 120.1
C12 C15 H15A 109.5
C12 C15 H15B 109.5
H15A C15 H15B 109.5
C12 C15 H15C 109.5
H15A C15 H15C 109.5
H15B C15 H15C 109.5

loop_
_geom_bond_atom_site_label_1
_geom_bond_atom_site_label_2
_geom_bond_distance
S1 O2 1.4320(11)
S1 O1 1.4380(11)
S1 N1 1.6300(12)
S1 C9 1.7647(15)
F1 C3 1.396(2)
C2 C3 1.512(3)
C2 C1 1.540(3)
C2 H2A 0.9900
C2 H2B 0.9900
C3 C4 1.513(3)
C3 H3 1.0000
N1 C4 1.4799(17)
N1 C1 1.5001(17)
C1 C5 1.5488(19)
C1 H1A 0.9600
C1 H1B 0.9600
C4 H4A 0.9600
C4 H4B 0.9600
C5 C8 1.531(2)
C5 C6 1.531(2)
C5 C7 1.533(2)
C6 H6A 0.9800
C6 H6B 0.9800
C6 H6C 0.9800
C7 H7A 0.9800
C7 H7B 0.9800
C7 H7C 0.9800
C8 H8A 0.9800
C8 H8B 0.9800
C8 H8C 0.9800
C9 C14 1.388(2)
C9 C10 1.392(2)
C10 C11 1.383(2)
C10 H10 0.9500
C11 C12 1.399(2)
C11 H11 0.9500
C12 C13 1.393(2)
C12 C15 1.501(2)
C13 C14 1.384(2)
C13 H13 0.9500
C14 H14 0.9500
C15 H15A 0.9800
C15 H15B 0.9800
C15 H15C 0.9800

loop_
_geom_hbond_atom_site_label_D
_geom_hbond_atom_site_label_H
_geom_hbond_atom_site_label_A
_geom_hbond_distance_DH
_geom_hbond_distance_HA
_geom_hbond_distance_DA
_geom_hbond_angle_DHA
_geom_hbond_site_symmetry_A
C3 H3 O1 1.00 2.66 3.476(2) 139.4 4_576
C4 H4C O2 0.96 2.64 3.1182(18) 111.3 4_676

loop_
_geom_torsion_atom_site_label_1
_geom_torsion_atom_site_label_2
_geom_torsion_atom_site_label_3
_geom_torsion_atom_site_label_4
_geom_torsion
C1 C2 C3 F1 108.88(19)
C1 C2 C3 C4 -8.1(2)
O2 S1 N1 C4 -177.11(10)
O1 S1 N1 C4 53.63(12)
C9 S1 N1 C4 -61.07(12)
O2 S1 N1 C1 -40.39(12)
O1 S1 N1 C1 -169.65(10)
C9 S1 N1 C1 75.65(11)
C4 N1 C1 C2 22.67(17)
S1 N1 C1 C2 -117.46(14)
C4 N1 C1 C5 -102.04(13)
S1 N1 C1 C5 117.83(12)
C3 C2 C1 N1 -8.5(2)
C3 C2 C1 C5 114.2(2)
C1 N1 C4 C3 -28.43(16)
S1 N1 C4 C3 112.64(13)
F1 C3 C4 N1 -95.44(18)
C2 C3 C4 N1 21.9(2)
N1 C1 C5 C8 58.74(16)
C2 C1 C5 C8 -59.2(2)
N1 C1 C5 C6 -62.23(16)
C2 C1 C5 C6 179.85(17)
N1 C1 C5 C7 179.65(12)
C2 C1 C5 C7 61.74(19)
O2 S1 C9 C14 -146.94(12)
O1 S1 C9 C14 -16.92(14)
N1 S1 C9 C14 97.51(13)
O2 S1 C9 C10 35.79(14)
O1 S1 C9 C10 165.81(12)
N1 S1 C9 C10 -79.76(13)
C14 C9 C10 C11 -1.1(2)
S1 C9 C10 C11 176.20(12)
C9 C10 C11 C12 -0.5(2)
C10 C11 C12 C13 2.1(2)
C10 C11 C12 C15 -176.15(16)
C11 C12 C13 C14 -2.1(2)
C15 C12 C13 C14 176.11(15)
C12 C13 C14 C9 0.6(2)
C10 C9 C14 C13 1.0(2)
S1 C9 C14 C13 -176.24(12)
